data_2229366
loop_
_publ_author_name
'Prasath, R.'
'Bhavana, P.'
'Butcher, Ray J.'
'Jasinski, Jerry P.'

_publ_section_title
;
 3-(4-Chlorophenyl)-1-(2-methyl-4-phenylquinolin-3-yl)prop-2-en-1-one
;
_journal_coeditor_code EZ2231
_journal_issue 3
_journal_name_full 'Acta Crystallographica Section E'
_journal_page_first o621
_journal_paper_doi 10.1107/S1600536811004661
_journal_volume 67
_journal_year 2011
_chemical_formula_iupac 'C25 H18 Cl N O'
_chemical_formula_moiety 'C25 H18 Cl N O'
_chemical_formula_sum 'C25 H18 Cl N O'
_chemical_formula_weight 383.85
_chemical_name_systematic
;
3-(4-Chlorophenyl)-1-(2-methyl-4-phenylquinolin-3-yl)prop-2-en-1-one
;
_space_group_IT_number 2
_symmetry_cell_setting triclinic
_symmetry_space_group_name_Hall '-P 1'
_symmetry_space_group_name_H-M 'P -1'
_atom_sites_solution_hydrogens geom
_atom_sites_solution_primary direct
_atom_sites_solution_secondary difmap
_audit_creation_method SHELXL-97
_cell_angle_alpha 90.845(3)
_cell_angle_beta 95.521(3)
_cell_angle_gamma 107.035(3)
_cell_formula_units_Z 2
_cell_length_a 6.5376(2)
_cell_length_b 10.0345(4)
_cell_length_c 15.6545(6)
_cell_measurement_reflns_used 4929
_cell_measurement_temperature 295(2)
_cell_measurement_theta_max 77.1427
_cell_measurement_theta_min 5.3051
_cell_volume 976.35(6)
_computing_cell_refinement
;
CrysAlis PRO (Oxford Diffraction, 2009)
;
_computing_data_collection
;
CrysAlis PRO (Oxford Diffraction, 2009)
;
_computing_data_reduction
;
CrysAlis PRO (Oxford Diffraction, 2009)
;
_computing_molecular_graphics 'SHELXTL (Sheldrick, 2008)'
_computing_publication_material 'SHELXTL (Sheldrick, 2008)'
_computing_structure_refinement 'SHELXL97 (Sheldrick, 2008)'
_computing_structure_solution 'SHELXS97 (Sheldrick, 2008)'
_diffrn_ambient_temperature 295(2)
_diffrn_detector_area_resol_mean 10.5081
_diffrn_measured_fraction_theta_full 0.998
_diffrn_measured_fraction_theta_max 0.980
_diffrn_measurement_device_type 'Oxford Diffraction Xcalibur Ruby Gemini'
_diffrn_measurement_method \w
_diffrn_radiation_monochromator graphite
_diffrn_radiation_source 'Enhance (Cu) X-ray Source'
_diffrn_radiation_type CuK\a
_diffrn_radiation_wavelength 1.54184
_diffrn_reflns_av_R_equivalents 0.0193
_diffrn_reflns_av_sigmaI/netI 0.0169
_diffrn_reflns_limit_h_max 8
_diffrn_reflns_limit_h_min -3
_diffrn_reflns_limit_k_max 12
_diffrn_reflns_limit_k_min -12
_diffrn_reflns_limit_l_max 19
_diffrn_reflns_limit_l_min -19
_diffrn_reflns_number 7607
_diffrn_reflns_theta_full 67.50
_diffrn_reflns_theta_max 77.35
_diffrn_reflns_theta_min 5.31
_exptl_absorpt_coefficient_mu 1.839
_exptl_absorpt_correction_T_max 1.00000
_exptl_absorpt_correction_T_min 0.54367
_exptl_absorpt_correction_type multi-scan
_exptl_absorpt_process_details
;
(CrysAlis PRO; Oxford Diffraction, 2009)
;
_exptl_crystal_colour colorless
_exptl_crystal_density_diffrn 1.306
_exptl_crystal_density_method 'not measured'
_exptl_crystal_description needle
_exptl_crystal_F_000 400
_exptl_crystal_size_max 0.52
_exptl_crystal_size_mid 0.18
_exptl_crystal_size_min 0.12
_refine_diff_density_max 0.287
_refine_diff_density_min -0.239
_refine_ls_extinction_method none
_refine_ls_goodness_of_fit_ref 1.044
_refine_ls_hydrogen_treatment constr
_refine_ls_matrix_type full
_refine_ls_number_parameters 254
_refine_ls_number_reflns 4065
_refine_ls_number_restraints 0
_refine_ls_restrained_S_all 1.044
_refine_ls_R_factor_all 0.0552
_refine_ls_R_factor_gt 0.0490
_refine_ls_shift/su_max 0.001
_refine_ls_shift/su_mean 0.000
_refine_ls_structure_factor_coef Fsqd
_refine_ls_weighting_details 'calc w=1/[\s^2^(Fo^2^)+(0.1125P)^2^+0.0628P] where P=(Fo^2^+2Fc^2^)/3'
_refine_ls_weighting_scheme calc
_refine_ls_wR_factor_gt 0.1524
_refine_ls_wR_factor_ref 0.1601
_reflns_number_gt 3402
_reflns_number_total 4065
_reflns_threshold_expression I>2\s(I)
_cod_data_source_file ez2231.cif
_cod_data_source_block I
_cod_original_cell_volume 976.36(6)
_cod_database_code 2229366
_cod_database_fobs_code 2229366

loop_
_symmetry_equiv_pos_as_xyz
'x, y, z'
'-x, -y, -z'

loop_
_atom_site_type_symbol
_atom_site_label
_atom_site_fract_x
_atom_site_fract_y
_atom_site_fract_z
_atom_site_U_iso_or_equiv
_atom_site_adp_type
_atom_site_calc_flag
_atom_site_refinement_flags
_atom_site_occupancy
_atom_site_disorder_assembly
_atom_site_disorder_group
Cl Cl -0.41045(10) -0.24622(7) 0.99317(4) 0.1004(3) Uani d . 1 . .
O O 0.6524(2) 0.15628(12) 0.65464(9) 0.0678(3) Uani d . 1 . .
N N 0.22876(19) 0.41447(12) 0.55076(8) 0.0485(3) Uani d . 1 . .
C C1 0.0479(2) 0.02060(15) 0.82219(9) 0.0505(3) Uani d . 1 . .
C C2 0.0750(3) -0.10510(17) 0.85056(12) 0.0603(4) Uani d . 1 . .
H H2A 0.1889 -0.1338 0.8340 0.072 Uiso calc R 1 . .
C C3 -0.0651(3) -0.18756(18) 0.90290(12) 0.0671(4) Uani d . 1 . .
H H3A -0.0465 -0.2714 0.9212 0.081 Uiso calc R 1 . .
C C4 -0.2326(3) -0.14364(19) 0.92754(11) 0.0638(4) Uani d . 1 . .
C C5 -0.2633(3) -0.0196(2) 0.90095(13) 0.0696(4) Uani d . 1 . .
H H5A -0.3765 0.0092 0.9181 0.083 Uiso calc R 1 . .
C C6 -0.1218(3) 0.06090(18) 0.84822(12) 0.0620(4) Uani d . 1 . .
H H6A -0.1416 0.1444 0.8299 0.074 Uiso calc R 1 . .
C C7 0.1907(3) 0.11066(14) 0.76588(10) 0.0515(3) Uani d . 1 . .
H H7A 0.1646 0.1949 0.7532 0.062 Uiso calc R 1 . .
C C8 0.3530(3) 0.08465(14) 0.73113(10) 0.0543(4) Uani d . 1 . .
H H8A 0.3797 0.0001 0.7420 0.065 Uiso calc R 1 . .
C C9 0.4934(2) 0.18093(14) 0.67652(10) 0.0488(3) Uani d . 1 . .
C C10 0.4416(2) 0.31192(13) 0.64783(8) 0.0434(3) Uani d . 1 . .
C C11 0.2682(2) 0.30333(14) 0.58322(9) 0.0463(3) Uani d . 1 . .
C C12 0.1198(3) 0.16483(16) 0.54764(11) 0.0588(4) Uani d . 1 . .
H H12A 0.0640 0.1744 0.4898 0.088 Uiso calc R 1 . .
H H12B 0.0030 0.1345 0.5824 0.088 Uiso calc R 1 . .
H H12C 0.1978 0.0973 0.5480 0.088 Uiso calc R 1 . .
C C13 0.3573(2) 0.54308(14) 0.58070(8) 0.0447(3) Uani d . 1 . .
C C14 0.3076(3) 0.66120(16) 0.54642(10) 0.0547(4) Uani d . 1 . .
H H14A 0.1939 0.6494 0.5037 0.066 Uiso calc R 1 . .
C C15 0.4265(3) 0.79222(17) 0.57609(12) 0.0622(4) Uani d . 1 . .
H H15A 0.3928 0.8693 0.5535 0.075 Uiso calc R 1 . .
C C16 0.5992(3) 0.81211(15) 0.64035(12) 0.0596(4) Uani d . 1 . .
H H16A 0.6782 0.9020 0.6602 0.072 Uiso calc R 1 . .
C C17 0.6522(3) 0.70013(15) 0.67399(10) 0.0511(3) Uani d . 1 . .
H H17A 0.7675 0.7145 0.7162 0.061 Uiso calc R 1 . .
C C18 0.5324(2) 0.56215(13) 0.64491(8) 0.0422(3) Uani d . 1 . .
C C19 0.5751(2) 0.44052(13) 0.67829(8) 0.0414(3) Uani d . 1 . .
C C20 0.7569(2) 0.45328(13) 0.74642(8) 0.0437(3) Uani d . 1 . .
C C21 0.9681(3) 0.50871(19) 0.72893(11) 0.0599(4) Uani d . 1 . .
H H21A 0.9977 0.5393 0.6744 0.072 Uiso calc R 1 . .
C C22 1.1357(3) 0.5186(2) 0.79260(14) 0.0710(5) Uani d . 1 . .
H H22A 1.2772 0.5567 0.7807 0.085 Uiso calc R 1 . .
C C23 1.0937(3) 0.4725(2) 0.87317(12) 0.0673(5) Uani d . 1 . .
H H23A 1.2066 0.4777 0.9153 0.081 Uiso calc R 1 . .
C C24 0.8847(3) 0.41878(18) 0.89139(11) 0.0623(4) Uani d . 1 . .
H H24A 0.8563 0.3886 0.9461 0.075 Uiso calc R 1 . .
C C25 0.7164(2) 0.40945(15) 0.82857(9) 0.0512(3) Uani d . 1 . .
H H25A 0.5753 0.3736 0.8414 0.061 Uiso calc R 1 . .

loop_
_atom_site_aniso_label
_atom_site_aniso_U_11
_atom_site_aniso_U_22
_atom_site_aniso_U_33
_atom_site_aniso_U_12
_atom_site_aniso_U_13
_atom_site_aniso_U_23
Cl 0.0863(4) 0.1060(5) 0.0916(4) -0.0055(3) 0.0264(3) 0.0365(3)
O 0.0731(7) 0.0532(6) 0.0893(8) 0.0308(6) 0.0285(6) 0.0164(6)
N 0.0481(6) 0.0462(6) 0.0503(6) 0.0133(5) 0.0028(5) 0.0012(5)
C1 0.0537(8) 0.0416(7) 0.0515(7) 0.0073(6) 0.0036(6) 0.0039(5)
C2 0.0624(9) 0.0487(8) 0.0697(10) 0.0146(7) 0.0107(7) 0.0116(7)
C3 0.0731(11) 0.0506(8) 0.0718(10) 0.0093(7) 0.0057(8) 0.0178(7)
C4 0.0599(9) 0.0639(9) 0.0542(8) -0.0025(7) 0.0051(7) 0.0109(7)
C5 0.0627(10) 0.0746(11) 0.0719(11) 0.0178(8) 0.0168(8) 0.0097(8)
C6 0.0667(10) 0.0536(8) 0.0677(9) 0.0189(7) 0.0126(7) 0.0111(7)
C7 0.0600(8) 0.0358(6) 0.0576(8) 0.0121(6) 0.0061(6) 0.0067(5)
C8 0.0636(9) 0.0368(6) 0.0634(8) 0.0146(6) 0.0107(7) 0.0104(6)
C9 0.0551(8) 0.0377(6) 0.0540(7) 0.0135(6) 0.0082(6) 0.0043(5)
C10 0.0478(7) 0.0374(6) 0.0460(6) 0.0120(5) 0.0112(5) 0.0043(5)
C11 0.0475(7) 0.0404(6) 0.0497(7) 0.0102(5) 0.0079(5) -0.0003(5)
C12 0.0581(8) 0.0442(7) 0.0668(9) 0.0065(6) -0.0008(7) -0.0035(6)
C13 0.0488(7) 0.0419(6) 0.0454(6) 0.0152(5) 0.0093(5) 0.0047(5)
C14 0.0580(8) 0.0511(8) 0.0578(8) 0.0214(6) 0.0024(6) 0.0100(6)
C15 0.0742(10) 0.0447(7) 0.0734(10) 0.0255(7) 0.0080(8) 0.0132(7)
C16 0.0712(10) 0.0368(7) 0.0684(9) 0.0124(6) 0.0065(7) 0.0008(6)
C17 0.0579(8) 0.0413(7) 0.0522(7) 0.0121(6) 0.0040(6) 0.0016(5)
C18 0.0492(7) 0.0374(6) 0.0411(6) 0.0127(5) 0.0099(5) 0.0036(5)
C19 0.0466(6) 0.0390(6) 0.0403(6) 0.0134(5) 0.0099(5) 0.0039(5)
C20 0.0491(7) 0.0386(6) 0.0454(6) 0.0153(5) 0.0068(5) 0.0021(5)
C21 0.0529(8) 0.0722(10) 0.0563(8) 0.0185(7) 0.0134(6) 0.0028(7)
C22 0.0461(8) 0.0879(13) 0.0803(12) 0.0219(8) 0.0073(8) -0.0080(9)
C23 0.0642(10) 0.0716(10) 0.0683(10) 0.0301(8) -0.0129(8) -0.0077(8)
C24 0.0742(10) 0.0602(9) 0.0508(8) 0.0198(8) -0.0021(7) 0.0065(6)
C25 0.0544(8) 0.0476(7) 0.0488(7) 0.0108(6) 0.0058(6) 0.0060(5)

loop_
_atom_type_symbol
_atom_type_description
_atom_type_scat_dispersion_real
_atom_type_scat_dispersion_imag
_atom_type_scat_source
C C 0.0181 0.0091 'International Tables Vol C Tables 4.2.6.8 and 6.1.1.4'
H H 0.0000 0.0000 'International Tables Vol C Tables 4.2.6.8 and 6.1.1.4'
N N 0.0311 0.0180 'International Tables Vol C Tables 4.2.6.8 and 6.1.1.4'
O O 0.0492 0.0322 'International Tables Vol C Tables 4.2.6.8 and 6.1.1.4'
Cl Cl 0.3639 0.7018 'International Tables Vol C Tables 4.2.6.8 and 6.1.1.4'

loop_
_geom_angle_atom_site_label_1
_geom_angle_atom_site_label_2
_geom_angle_atom_site_label_3
_geom_angle_site_symmetry_1
_geom_angle_site_symmetry_3
_geom_angle
_geom_angle_publ_flag
C11 N C13 . . 118.73(12) ?
C6 C1 C2 . . 118.20(15) ?
C6 C1 C7 . . 118.85(14) ?
C2 C1 C7 . . 122.95(14) ?
C3 C2 C1 . . 120.99(16) ?
C3 C2 H2A . . 119.5 ?
C1 C2 H2A . . 119.5 ?
C4 C3 C2 . . 119.06(16) ?
C4 C3 H3A . . 120.5 ?
C2 C3 H3A . . 120.5 ?
C3 C4 C5 . . 121.40(16) ?
C3 C4 Cl . . 119.65(14) ?
C5 C4 Cl . . 118.96(15) ?
C4 C5 C6 . . 118.56(17) ?
C4 C5 H5A . . 120.7 ?
C6 C5 H5A . . 120.7 ?
C1 C6 C5 . . 121.79(16) ?
C1 C6 H6A . . 119.1 ?
C5 C6 H6A . . 119.1 ?
C8 C7 C1 . . 126.86(13) ?
C8 C7 H7A . . 116.6 ?
C1 C7 H7A . . 116.6 ?
C7 C8 C9 . . 124.21(13) ?
C7 C8 H8A . . 117.9 ?
C9 C8 H8A . . 117.9 ?
O C9 C8 . . 120.17(13) ?
O C9 C10 . . 119.62(13) ?
C8 C9 C10 . . 120.21(12) ?
C19 C10 C11 . . 119.78(12) ?
C19 C10 C9 . . 119.63(12) ?
C11 C10 C9 . . 120.30(12) ?
N C11 C10 . . 122.56(12) ?
N C11 C12 . . 116.00(13) ?
C10 C11 C12 . . 121.44(13) ?
C11 C12 H12A . . 109.5 ?
C11 C12 H12B . . 109.5 ?
H12A C12 H12B . . 109.5 ?
C11 C12 H12C . . 109.5 ?
H12A C12 H12C . . 109.5 ?
H12B C12 H12C . . 109.5 ?
N C13 C18 . . 122.82(12) ?
N C13 C14 . . 117.62(13) ?
C18 C13 C14 . . 119.55(13) ?
C15 C14 C13 . . 120.05(14) ?
C15 C14 H14A . . 120.0 ?
C13 C14 H14A . . 120.0 ?
C14 C15 C16 . . 120.79(14) ?
C14 C15 H15A . . 119.6 ?
C16 C15 H15A . . 119.6 ?
C17 C16 C15 . . 120.43(14) ?
C17 C16 H16A . . 119.8 ?
C15 C16 H16A . . 119.8 ?
C16 C17 C18 . . 120.51(14) ?
C16 C17 H17A . . 119.7 ?
C18 C17 H17A . . 119.7 ?
C13 C18 C17 . . 118.66(12) ?
C13 C18 C19 . . 117.70(12) ?
C17 C18 C19 . . 123.63(13) ?
C10 C19 C18 . . 118.40(12) ?
C10 C19 C20 . . 121.16(12) ?
C18 C19 C20 . . 120.42(11) ?
C21 C20 C25 . . 118.93(14) ?
C21 C20 C19 . . 120.71(13) ?
C25 C20 C19 . . 120.37(13) ?
C20 C21 C22 . . 120.14(16) ?
C20 C21 H21A . . 119.9 ?
C22 C21 H21A . . 119.9 ?
C23 C22 C21 . . 120.37(16) ?
C23 C22 H22A . . 119.8 ?
C21 C22 H22A . . 119.8 ?
C24 C23 C22 . . 119.90(16) ?
C24 C23 H23A . . 120.1 ?
C22 C23 H23A . . 120.1 ?
C23 C24 C25 . . 120.18(16) ?
C23 C24 H24A . . 119.9 ?
C25 C24 H24A . . 119.9 ?
C24 C25 C20 . . 120.47(15) ?
C24 C25 H25A . . 119.8 ?
C20 C25 H25A . . 119.8 ?

loop_
_geom_bond_atom_site_label_1
_geom_bond_atom_site_label_2
_geom_bond_site_symmetry_2
_geom_bond_distance
_geom_bond_publ_flag
Cl C4 . 1.7399(17) ?
O C9 . 1.2149(19) ?
N C11 . 1.3147(18) ?
N C13 . 1.3646(18) ?
C1 C6 . 1.380(2) ?
C1 C2 . 1.397(2) ?
C1 C7 . 1.467(2) ?
C2 C3 . 1.384(2) ?
C2 H2A . 0.9300 ?
C3 C4 . 1.379(3) ?
C3 H3A . 0.9300 ?
C4 C5 . 1.381(3) ?
C5 C6 . 1.385(2) ?
C5 H5A . 0.9300 ?
C6 H6A . 0.9300 ?
C7 C8 . 1.326(2) ?
C7 H7A . 0.9300 ?
C8 C9 . 1.471(2) ?
C8 H8A . 0.9300 ?
C9 C10 . 1.5142(18) ?
C10 C19 . 1.3770(18) ?
C10 C11 . 1.4267(19) ?
C11 C12 . 1.5053(19) ?
C12 H12A . 0.9600 ?
C12 H12B . 0.9600 ?
C12 H12C . 0.9600 ?
C13 C18 . 1.4149(19) ?
C13 C14 . 1.4173(19) ?
C14 C15 . 1.365(2) ?
C14 H14A . 0.9300 ?
C15 C16 . 1.403(2) ?
C15 H15A . 0.9300 ?
C16 C17 . 1.367(2) ?
C16 H16A . 0.9300 ?
C17 C18 . 1.4196(19) ?
C17 H17A . 0.9300 ?
C18 C19 . 1.4253(17) ?
C19 C20 . 1.4929(18) ?
C20 C21 . 1.385(2) ?
C20 C25 . 1.390(2) ?
C21 C22 . 1.388(2) ?
C21 H21A . 0.9300 ?
C22 C23 . 1.375(3) ?
C22 H22A . 0.9300 ?
C23 C24 . 1.374(3) ?
C23 H23A . 0.9300 ?
C24 C25 . 1.384(2) ?
C24 H24A . 0.9300 ?
C25 H25A . 0.9300 ?

loop_
_geom_torsion_atom_site_label_1
_geom_torsion_atom_site_label_2
_geom_torsion_atom_site_label_3
_geom_torsion_atom_site_label_4
_geom_torsion_site_symmetry_1
_geom_torsion_site_symmetry_2
_geom_torsion_site_symmetry_3
_geom_torsion_site_symmetry_4
_geom_torsion
_geom_torsion_publ_flag
C6 C1 C2 C3 . . . . 0.4(3) ?
C7 C1 C2 C3 . . . . -179.28(15) ?
C1 C2 C3 C4 . . . . -0.5(3) ?
C2 C3 C4 C5 . . . . 0.1(3) ?
C2 C3 C4 Cl . . . . 179.88(13) ?
C3 C4 C5 C6 . . . . 0.2(3) ?
Cl C4 C5 C6 . . . . -179.55(14) ?
C2 C1 C6 C5 . . . . -0.1(3) ?
C7 C1 C6 C5 . . . . 179.63(16) ?
C4 C5 C6 C1 . . . . -0.2(3) ?
C6 C1 C7 C8 . . . . -176.02(16) ?
C2 C1 C7 C8 . . . . 3.7(3) ?
C1 C7 C8 C9 . . . . -178.63(14) ?
C7 C8 C9 O . . . . 172.12(16) ?
C7 C8 C9 C10 . . . . -7.4(2) ?
O C9 C10 C19 . . . . -67.03(19) ?
C8 C9 C10 C19 . . . . 112.49(15) ?
O C9 C10 C11 . . . . 106.75(17) ?
C8 C9 C10 C11 . . . . -73.73(18) ?
C13 N C11 C10 . . . . -0.7(2) ?
C13 N C11 C12 . . . . 179.73(13) ?
C19 C10 C11 N . . . . -0.1(2) ?
C9 C10 C11 N . . . . -173.84(13) ?
C19 C10 C11 C12 . . . . 179.44(13) ?
C9 C10 C11 C12 . . . . 5.7(2) ?
C11 N C13 C18 . . . . 0.4(2) ?
C11 N C13 C14 . . . . -178.23(13) ?
N C13 C14 C15 . . . . 177.86(15) ?
C18 C13 C14 C15 . . . . -0.8(2) ?
C13 C14 C15 C16 . . . . 0.2(3) ?
C14 C15 C16 C17 . . . . 0.4(3) ?
C15 C16 C17 C18 . . . . -0.5(3) ?
N C13 C18 C17 . . . . -177.84(13) ?
C14 C13 C18 C17 . . . . 0.8(2) ?
N C13 C18 C19 . . . . 0.69(19) ?
C14 C13 C18 C19 . . . . 179.30(12) ?
C16 C17 C18 C13 . . . . -0.1(2) ?
C16 C17 C18 C19 . . . . -178.57(13) ?
C11 C10 C19 C18 . . . . 1.17(19) ?
C9 C10 C19 C18 . . . . 174.99(11) ?
C11 C10 C19 C20 . . . . 179.45(11) ?
C9 C10 C19 C20 . . . . -6.74(19) ?
C13 C18 C19 C10 . . . . -1.45(18) ?
C17 C18 C19 C10 . . . . 177.00(13) ?
C13 C18 C19 C20 . . . . -179.74(11) ?
C17 C18 C19 C20 . . . . -1.3(2) ?
C10 C19 C20 C21 . . . . 114.65(16) ?
C18 C19 C20 C21 . . . . -67.11(18) ?
C10 C19 C20 C25 . . . . -65.29(17) ?
C18 C19 C20 C25 . . . . 112.95(15) ?
C25 C20 C21 C22 . . . . 0.6(2) ?
C19 C20 C21 C22 . . . . -179.32(15) ?
C20 C21 C22 C23 . . . . 0.6(3) ?
C21 C22 C23 C24 . . . . -1.3(3) ?
C22 C23 C24 C25 . . . . 0.8(3) ?
C23 C24 C25 C20 . . . . 0.5(2) ?
C21 C20 C25 C24 . . . . -1.2(2) ?
C19 C20 C25 C24 . . . . 178.80(13) ?

loop_
_cod_related_entry_id
_cod_related_entry_database
_cod_related_entry_code
1 ChemSpider 30656522
